data_1533616
loop_
_publ_author_name
'Song Gongbao'
'Liang Jingkui'
'Yang Lintao'
'Chen, J.R.'
'Liu, G.Y.'
'Yang, H.F.'
'Rao Guanghui'

_publ_section_title
;
 Subsolidus phase relation and crystal structure in the Pr1+x-y Ba2-x-z
 Cay+z Cu3 O7+d system
;
_journal_name_full 'Appl. Phys. A'
_journal_page_first 915
_journal_page_last 921
_journal_volume 77
_journal_year 2003
_chemical_formula_sum 'Ba1.9 Cu3 O7.12 Pr1.1'
_chemical_name_systematic 'Pr (Pr0.1 Ba1.9) (Cu3 O7.12)'
_space_group_IT_number 47
_symmetry_space_group_name_Hall '-P 2 2'
_symmetry_space_group_name_H-M 'P m m m'
_cell_angle_alpha 90
_cell_angle_beta 90
_cell_angle_gamma 90
_cell_formula_units_Z 1
_cell_length_a 3.9253
_cell_length_b 3.8768
_cell_length_c 11.7272
_cell_volume 178.460
_citation_journal_id_ASTM APAMFC
_cod_data_source_file SongGongbao_APAMFC_2003_1205.cif
_cod_data_source_block Ba1.9Cu3O7.12Pr1.1
_cod_original_cell_volume 178.4599
_cod_database_code 1533616

loop_
_symmetry_equiv_pos_as_xyz
x,y,z
-x,-y,z
x,-y,-z
-x,y,-z
-x,-y,-z
x,y,-z
-x,y,z
x,-y,z

loop_
_atom_site_label
_atom_site_type_symbol
_atom_site_fract_x
_atom_site_fract_y
_atom_site_fract_z
_atom_site_occupancy
_atom_site_U_iso_or_equiv
O3 O-2 0 0 0.1527 1 0.0
Pr1 Pr+3 0.5 0.5 0.5 1 0.0
Cu2 Cu+2 0 0 0.3513 1 0.0
Pr2 Pr+3 0.5 0.5 0.179 0.05 0.0
O4 O-2 0 0.5 0.3556 1 0.0
O1 O-2 0 0.5 0 0.12 0.0
Cu1 Cu+2 0 0 0 1 0.0
O2 O-2 0.5 0 0 1 0.0
O5 O-2 0.5 0 0.3803 1 0.0
Ba1 Ba+2 0.5 0.5 0.179 0.95 0.0
